data_4000026
loop_
_publ_author_name
'Ward, Brian H.'
'Schlueter, John A.'
'Geiser, Urs'
'Wang, H. Hau'
'Morales, Emilio'
'Parakka, James P.'
'Thomas, Seddon Y.'
'Williams, Jack M.'
'Nixon, Paul G.'
'Winter, R. W.'
'Gard, Gary L.'
'Koo, H.-J.'
'Whangbo, M.-H.'

_publ_section_title
;
 Comparison of the Crystal and Electronic Structures of Three 2:1 Salts
 of the Organic Donor Molecule BEDT-TTF with Pentafluorothiomethylsulfonate
 Anions SF~5~CH~2~SO~3~^-^, SF~5~CHFSO~3~^-^, and SF~5~CF~2~SO~3~^-^
;
_journal_coden_ASTM CMATEX
_journal_issue 2
_journal_name_full 'Chemistry of Materials'
_journal_page_first 343
_journal_page_last 351
_journal_paper_doi 10.1021/cm990238q
_journal_volume 12
_journal_year 2000
_chemical_compound_source 'grown by electrocrystallization'
_chemical_formula_moiety '2(C10 H8 S8)0.5+  (SF5CHFSO3)-'
_chemical_formula_sum 'C21 H17 F6 O3 S18'
_chemical_formula_weight 1008.43
_chemical_name_systematic
;
 Bis(ethylenedithio)tetrathiafulvalenium pentafluorothiofluoromethylsulfonate
;
_space_group_IT_number 2
_symmetry_cell_setting triclinic
_symmetry_space_group_name_Hall '-P 1'
_symmetry_space_group_name_H-M 'P -1'
_atom_sites_solution_hydrogens geom
_atom_sites_solution_primary direct
_atom_sites_solution_secondary difmap
_audit_creation_method SHELXL-97
_cell_angle_alpha 95.8930(10)
_cell_angle_beta 90.1780(10)
_cell_angle_gamma 102.2860(10)
_cell_formula_units_Z 2
_cell_length_a 8.7965(2)
_cell_length_b 11.7264(2)
_cell_length_c 17.5763(4)
_cell_measurement_reflns_used 7582
_cell_measurement_temperature 293(2)
_cell_measurement_theta_max 28
_cell_measurement_theta_min 2
_cell_volume 1761.55(6)
_computing_cell_refinement 'SAINT  (Siemens/Bruker 1994)'
_computing_data_collection 'SMART  (Siemens/Bruker 1994)'
_computing_data_reduction 'SAINT  (Siemens/Bruker 1994)'
_computing_molecular_graphics 'SHELXL-97 (Sheldrick, 1997)'
_computing_publication_material 'SHELXL-97 (Sheldrick, 1997)'
_computing_structure_refinement 'SHELXL-97 (Sheldrick, 1997)'
_computing_structure_solution 'SHELXS-97 (Sheldrick, 1990)'
_diffrn_ambient_temperature 293(2)
_diffrn_measured_fraction_theta_full 0.867
_diffrn_measured_fraction_theta_max 0.867
_diffrn_measurement_device_type 'Siemens SMART diffractometer'
_diffrn_measurement_method 'Area detector  \w-scans'
_diffrn_radiation_monochromator graphite
_diffrn_radiation_source 'fine-focus sealed tube'
_diffrn_radiation_type MoK\a
_diffrn_radiation_wavelength 0.71073
_diffrn_reflns_av_R_equivalents 0.0159
_diffrn_reflns_av_sigmaI/netI 0.0288
_diffrn_reflns_limit_h_max 9
_diffrn_reflns_limit_h_min -11
_diffrn_reflns_limit_k_max 15
_diffrn_reflns_limit_k_min -15
_diffrn_reflns_limit_l_max 22
_diffrn_reflns_limit_l_min -16
_diffrn_reflns_number 11598
_diffrn_reflns_theta_full 28.27
_diffrn_reflns_theta_max 28.27
_diffrn_reflns_theta_min 1.79
_exptl_absorpt_coefficient_mu 1.162
_exptl_absorpt_correction_T_max 0.863
_exptl_absorpt_correction_T_min 0.760
_exptl_absorpt_correction_type SADABS
_exptl_crystal_colour black
_exptl_crystal_density_diffrn 1.901
_exptl_crystal_description rod
_exptl_crystal_F_000 1018
_exptl_crystal_size_max ?
_exptl_crystal_size_mid ?
_exptl_crystal_size_min ?
_refine_diff_density_max 0.685
_refine_diff_density_min -0.598
_refine_diff_density_rms 0.078
_refine_ls_extinction_coef 0.00
_refine_ls_extinction_method none
_refine_ls_goodness_of_fit_ref 1.060
_refine_ls_hydrogen_treatment mixed
_refine_ls_matrix_type full
_refine_ls_number_parameters 429
_refine_ls_number_reflns 7582
_refine_ls_number_restraints 0
_refine_ls_restrained_S_all 1.060
_refine_ls_R_factor_all 0.0647
_refine_ls_R_factor_gt 0.0508
_refine_ls_shift/su_max 0.031
_refine_ls_shift/su_mean 0.002
_refine_ls_structure_factor_coef Fsqd
_refine_ls_weighting_details 'calc w=1/[\s^2^(Fo^2^)+(0.0540P)^2^+3.0932P] where P=(Fo^2^+2Fc^2^)/3'
_refine_ls_weighting_scheme calc
_refine_ls_wR_factor_gt 0.1260
_refine_ls_wR_factor_ref 0.1378
_reflns_number_gt 6267
_reflns_number_total 7582
_reflns_threshold_expression >2sigma(I)
_cod_data_source_file cm990238q.cif
_cod_data_source_block ET2SO3CHFSF5
_cod_depositor_comments
;
The following automatic conversions were performed:
'_symmetry_cell_setting' value 'Triclinic' changed to 'triclinic'
according to '/home/saulius/struct/CIF-dictionaries/cif_core.dic'
dictionary named 'cif_core.dic' version 2.4.1 from 2010-06-29.

Automatic conversion script
Id: cif_fix_enum 1527 2010-12-29 10:47:43Z saulius 
;
_cod_original_sg_symbol_H-M P-1
_cod_database_code 4000026

loop_
_symmetry_equiv_pos_as_xyz
'x, y, z'
'-x, -y, -z'

loop_
_atom_site_label
_atom_site_type_symbol
_atom_site_fract_x
_atom_site_fract_y
_atom_site_fract_z
_atom_site_U_iso_or_equiv
_atom_site_adp_type
_atom_site_occupancy
_atom_site_symmetry_multiplicity
_atom_site_calc_flag
_atom_site_refinement_flags
_atom_site_disorder_assembly
_atom_site_disorder_group
S1 S 0.87798(12) 0.60467(8) 0.54613(5) 0.0448(2) Uani 1 1 d . . .
S2 S 0.67219(11) 0.37147(8) 0.54079(5) 0.0410(2) Uani 1 1 d . . .
S3 S 0.74408(11) 0.63677(8) 0.38052(5) 0.0417(2) Uani 1 1 d . . .
S4 S 0.55025(11) 0.39919(8) 0.37132(5) 0.0438(2) Uani 1 1 d . . .
S5 S 1.02076(13) 0.59671(9) 0.69667(6) 0.0549(3) Uani 1 1 d . . .
S6 S 0.76329(12) 0.32253(8) 0.69226(5) 0.0490(2) Uani 1 1 d . . .
S7 S 0.67102(12) 0.68116(9) 0.22505(5) 0.0470(2) Uani 1 1 d . . .
S8 S 0.43878(13) 0.39557(9) 0.21246(6) 0.0505(3) Uani 1 1 d . . .
C1 C 0.7395(4) 0.4966(3) 0.49491(18) 0.0339(7) Uani 1 1 d . . .
C2 C 0.6845(4) 0.5091(3) 0.42387(18) 0.0359(7) Uani 1 1 d . . .
C3 C 0.8870(4) 0.5267(3) 0.62480(18) 0.0363(7) Uani 1 1 d . . .
C4 C 0.7897(4) 0.4198(3) 0.62280(17) 0.0342(7) Uani 1 1 d . . .
C5 C 0.6424(4) 0.5832(3) 0.29412(18) 0.0344(7) Uani 1 1 d . . .
C6 C 0.5533(4) 0.4734(3) 0.29000(18) 0.0361(7) Uani 1 1 d . . .
C7 C 0.9513(5) 0.5159(4) 0.7754(2) 0.0562(11) Uani 1 1 d . . .
H7A H 1.0277 0.5389 0.8171 0.067 Uiso 1 1 calc R . .
H7B H 0.8563 0.5383 0.7929 0.067 Uiso 1 1 calc R . .
C8 C 0.9193(5) 0.3859(4) 0.7590(2) 0.0535(10) Uani 1 1 d . . .
H8A H 0.8965 0.3520 0.8068 0.064 Uiso 1 1 calc R . .
H8B H 1.0132 0.3638 0.7397 0.064 Uiso 1 1 calc R . .
C9 C 0.5250(5) 0.6101(4) 0.1538(2) 0.0545(10) Uani 1 1 d . . .
H9A H 0.4247 0.6227 0.1711 0.065 Uiso 1 1 calc R . .
H9B H 0.5469 0.6470 0.1070 0.065 Uiso 1 1 calc R . .
C10 C 0.5143(6) 0.4817(4) 0.1364(2) 0.0585(11) Uani 1 1 d . . .
H10A H 0.6172 0.4685 0.1244 0.070 Uiso 1 1 calc R . .
H10B H 0.4482 0.4540 0.0911 0.070 Uiso 1 1 calc R . .
S11 S 0.87985(11) 0.11344(8) 0.53790(5) 0.0431(2) Uani 1 1 d . . .
S12 S 0.66828(11) -0.11753(8) 0.53380(5) 0.0410(2) Uani 1 1 d . . .
S13 S 0.74940(11) 0.14622(8) 0.37223(5) 0.0411(2) Uani 1 1 d . . .
S14 S 0.54970(11) -0.08906(8) 0.36279(5) 0.0408(2) Uani 1 1 d . . .
S15 S 1.02659(13) 0.10224(9) 0.68673(6) 0.0522(3) Uani 1 1 d . . .
S16 S 0.75831(17) -0.16484(10) 0.68604(6) 0.0665(3) Uani 1 1 d . . .
S17 S 0.70409(12) 0.18264(8) 0.21122(5) 0.0492(3) Uani 1 1 d . . .
S18 S 0.46015(13) -0.09900(8) 0.19976(5) 0.0496(3) Uani 1 1 d . . .
C11 C 0.7386(4) 0.0063(3) 0.48708(18) 0.0337(7) Uani 1 1 d . . .
C12 C 0.6857(4) 0.0187(3) 0.41603(18) 0.0346(7) Uani 1 1 d . . .
C13 C 0.8888(4) 0.0351(3) 0.61560(19) 0.0375(7) Uani 1 1 d . . .
C14 C 0.7883(4) -0.0705(3) 0.61492(19) 0.0392(8) Uani 1 1 d . . .
C15 C 0.6615(4) 0.0889(3) 0.28276(18) 0.0355(7) Uani 1 1 d . A .
C16 C 0.5684(4) -0.0194(3) 0.27877(18) 0.0357(7) Uani 1 1 d . A .
C17 C 0.9468(6) 0.0296(5) 0.7666(2) 0.0716(14) Uani 1 1 d . . .
H17A H 1.0200 0.0536 0.8095 0.086 Uiso 1 1 calc R . .
H17B H 0.8522 0.0557 0.7807 0.086 Uiso 1 1 calc R . .
C18 C 0.9097(6) -0.1013(5) 0.7533(3) 0.0698(14) Uani 1 1 d . . .
H18A H 0.8824 -0.1319 0.8018 0.084 Uiso 1 1 calc R . .
H18B H 1.0032 -0.1267 0.7366 0.084 Uiso 1 1 calc R . .
C19 C 0.5480(9) 0.1197(6) 0.1426(4) 0.0463(9) Uiso 0.606(6) 1 d P A 1
H19A H 0.4502 0.1326 0.1633 0.056 Uiso 0.606(6) 1 calc PR A 1
H19B H 0.5657 0.1581 0.0961 0.056 Uiso 0.606(6) 1 calc PR A 1
C20 C 0.5381(8) -0.0136(6) 0.1237(4) 0.0463(9) Uiso 0.606(6) 1 d P A 1
H20A H 0.6414 -0.0264 0.1126 0.056 Uiso 0.606(6) 1 calc PR A 1
H20B H 0.4732 -0.0411 0.0780 0.056 Uiso 0.606(6) 1 calc PR A 1
C19 C 0.6063(13) 0.0899(9) 0.1269(6) 0.0463(9) Uiso 0.394(6) 1 d P A 2
H19C H 0.5914 0.1402 0.0882 0.056 Uiso 0.394(6) 1 calc PR A 2
H19D H 0.6744 0.0401 0.1060 0.056 Uiso 0.394(6) 1 calc PR A 2
C20 C 0.4586(12) 0.0170(9) 0.1412(6) 0.0463(9) Uiso 0.394(6) 1 d P A 2
H20C H 0.4095 -0.0175 0.0923 0.056 Uiso 0.394(6) 1 calc PR A 2
H20D H 0.3935 0.0669 0.1652 0.056 Uiso 0.394(6) 1 calc PR A 2
S21 S 0.10255(13) 0.20796(9) 0.01972(5) 0.0505(3) Uani 1 1 d . . .
F1 F -0.0523(4) 0.1422(2) 0.05182(19) 0.0814(9) Uani 1 1 d . . .
F2 F 0.1365(4) 0.2851(2) 0.09894(15) 0.0808(9) Uani 1 1 d . . .
F3 F 0.1837(4) 0.1154(3) 0.05417(18) 0.0844(9) Uani 1 1 d . . .
F4 F 0.2697(4) 0.2687(3) -0.0066(2) 0.1007(11) Uani 1 1 d . . .
F5 F 0.0753(5) 0.1247(3) -0.05522(18) 0.1113(13) Uani 1 1 d . . .
C21 C 0.0210(5) 0.3232(4) -0.0195(2) 0.0490(9) Uani 1 1 d . . .
H21A H 0.0780 0.3991 0.0052 0.059 Uiso 1 1 calc R . .
F6 F 0.0565(4) 0.3182(4) -0.09459(16) 0.1093(13) Uani 1 1 d . . .
S22 S -0.18580(12) 0.32107(9) -0.01054(6) 0.0505(3) Uani 1 1 d . . .
O1 O -0.2038(4) 0.3376(3) 0.07084(19) 0.0706(9) Uani 1 1 d . . .
O2 O -0.2673(5) 0.2119(3) -0.0477(3) 0.0993(14) Uani 1 1 d . . .
O3 O -0.1975(4) 0.4210(3) -0.05030(19) 0.0701(9) Uani 1 1 d . . .

loop_
_atom_site_aniso_label
_atom_site_aniso_U_11
_atom_site_aniso_U_22
_atom_site_aniso_U_33
_atom_site_aniso_U_23
_atom_site_aniso_U_13
_atom_site_aniso_U_12
S1 0.0525(5) 0.0396(5) 0.0358(4) 0.0079(4) -0.0108(4) -0.0065(4)
S2 0.0422(5) 0.0421(5) 0.0325(4) 0.0075(3) -0.0111(3) -0.0062(4)
S3 0.0491(5) 0.0412(5) 0.0299(4) 0.0060(3) -0.0078(4) -0.0021(4)
S4 0.0464(5) 0.0430(5) 0.0368(4) 0.0087(4) -0.0121(4) -0.0038(4)
S5 0.0621(6) 0.0461(5) 0.0469(5) 0.0036(4) -0.0268(5) -0.0088(5)
S6 0.0599(6) 0.0449(5) 0.0373(5) 0.0126(4) -0.0134(4) -0.0033(4)
S7 0.0505(5) 0.0494(5) 0.0384(5) 0.0142(4) -0.0124(4) 0.0006(4)
S8 0.0597(6) 0.0438(5) 0.0440(5) 0.0046(4) -0.0245(4) 0.0022(4)
C1 0.0332(16) 0.0362(17) 0.0293(15) 0.0030(12) -0.0036(12) 0.0008(13)
C2 0.0339(17) 0.0416(18) 0.0293(15) 0.0046(13) -0.0034(13) 0.0013(14)
C3 0.0386(18) 0.0376(17) 0.0298(15) 0.0010(13) -0.0070(13) 0.0032(14)
C4 0.0390(18) 0.0355(16) 0.0264(15) 0.0017(12) -0.0094(13) 0.0050(13)
C5 0.0341(17) 0.0415(18) 0.0287(15) 0.0055(13) -0.0051(12) 0.0100(14)
C6 0.0375(18) 0.0395(18) 0.0318(16) 0.0010(13) -0.0083(13) 0.0109(14)
C7 0.066(3) 0.064(3) 0.0338(19) -0.0056(17) -0.0133(18) 0.010(2)
C8 0.053(2) 0.066(3) 0.040(2) 0.0131(18) -0.0142(17) 0.0064(19)
C9 0.057(2) 0.065(3) 0.0373(19) 0.0169(18) -0.0132(17) -0.001(2)
C10 0.067(3) 0.067(3) 0.036(2) -0.0008(18) -0.0043(19) 0.007(2)
S11 0.0501(5) 0.0386(5) 0.0339(4) 0.0059(3) -0.0099(4) -0.0063(4)
S12 0.0435(5) 0.0400(5) 0.0333(4) 0.0061(3) -0.0069(3) -0.0061(4)
S13 0.0484(5) 0.0380(4) 0.0310(4) 0.0048(3) -0.0075(4) -0.0044(4)
S14 0.0429(5) 0.0400(5) 0.0340(4) 0.0064(3) -0.0078(3) -0.0048(4)
S15 0.0576(6) 0.0442(5) 0.0486(5) 0.0031(4) -0.0248(5) -0.0016(4)
S16 0.0972(9) 0.0475(6) 0.0465(6) 0.0181(5) -0.0229(6) -0.0085(6)
S17 0.0561(6) 0.0439(5) 0.0412(5) 0.0148(4) -0.0192(4) -0.0078(4)
S18 0.0653(6) 0.0361(5) 0.0423(5) 0.0068(4) -0.0252(4) -0.0015(4)
C11 0.0340(17) 0.0376(17) 0.0273(15) 0.0026(12) -0.0003(12) 0.0034(13)
C12 0.0345(17) 0.0349(16) 0.0317(16) 0.0032(13) -0.0015(13) 0.0012(13)
C13 0.0423(19) 0.0349(17) 0.0332(16) 0.0012(13) -0.0102(14) 0.0046(14)
C14 0.046(2) 0.0376(18) 0.0325(16) 0.0019(13) -0.0103(14) 0.0063(15)
C15 0.0367(17) 0.0377(17) 0.0320(16) 0.0058(13) -0.0088(13) 0.0070(14)
C16 0.0381(18) 0.0371(17) 0.0314(16) 0.0031(13) -0.0114(13) 0.0074(14)
C17 0.068(3) 0.100(4) 0.034(2) -0.005(2) -0.004(2) -0.004(3)
C18 0.064(3) 0.090(4) 0.055(3) 0.036(2) -0.012(2) 0.001(3)
S21 0.0624(6) 0.0538(6) 0.0364(5) 0.0024(4) -0.0048(4) 0.0162(5)
F1 0.0758(19) 0.0612(17) 0.111(2) 0.0401(16) 0.0098(17) 0.0094(14)
F2 0.120(3) 0.0735(18) 0.0488(14) -0.0051(13) -0.0305(15) 0.0275(17)
F3 0.103(2) 0.083(2) 0.082(2) 0.0196(16) -0.0068(17) 0.0478(18)
F4 0.0626(19) 0.133(3) 0.121(3) 0.056(2) 0.0228(18) 0.0338(19)
F5 0.176(4) 0.107(3) 0.0604(18) -0.0330(17) -0.028(2) 0.071(3)
C21 0.053(2) 0.058(2) 0.0383(19) 0.0201(17) 0.0020(16) 0.0110(18)
F6 0.123(3) 0.190(4) 0.0487(16) 0.061(2) 0.0299(17) 0.084(3)
S22 0.0480(6) 0.0453(5) 0.0542(6) 0.0071(4) -0.0136(4) 0.0005(4)
O1 0.068(2) 0.086(2) 0.064(2) 0.0193(17) 0.0133(16) 0.0247(18)
O2 0.086(3) 0.062(2) 0.136(4) -0.012(2) -0.061(3) -0.0028(19)
O3 0.068(2) 0.069(2) 0.076(2) 0.0262(17) -0.0209(17) 0.0111(16)

loop_
_atom_type_symbol
_atom_type_description
_atom_type_scat_dispersion_real
_atom_type_scat_dispersion_imag
_atom_type_scat_source
C C 0.0033 0.0016 'International Tables Vol C Tables 4.2.6.8 and 6.1.1.4'
H H 0.0000 0.0000 'International Tables Vol C Tables 4.2.6.8 and 6.1.1.4'
O O 0.0106 0.0060 'International Tables Vol C Tables 4.2.6.8 and 6.1.1.4'
F F 0.0171 0.0103 'International Tables Vol C Tables 4.2.6.8 and 6.1.1.4'
S S 0.1246 0.1234 'International Tables Vol C Tables 4.2.6.8 and 6.1.1.4'

loop_
_geom_angle_atom_site_label_1
_geom_angle_atom_site_label_2
_geom_angle_atom_site_label_3
_geom_angle
_geom_angle_site_symmetry_1
_geom_angle_site_symmetry_3
_geom_angle_publ_flag
C1 S1 C3 95.64(15) . . ?
C1 S2 C4 95.36(15) . . ?
C2 S3 C5 95.44(16) . . ?
C2 S4 C6 95.32(16) . . ?
C3 S5 C7 101.06(18) . . ?
C4 S6 C8 102.54(17) . . ?
C5 S7 C9 101.77(17) . . ?
C6 S8 C10 100.84(18) . . ?
C2 C1 S1 122.6(3) . . ?
C2 C1 S2 122.1(3) . . ?
S1 C1 S2 115.23(18) . . ?
C1 C2 S3 122.0(3) . . ?
C1 C2 S4 122.6(3) . . ?
S3 C2 S4 115.33(18) . . ?
C4 C3 S5 127.9(3) . . ?
C4 C3 S1 116.7(2) . . ?
S5 C3 S1 115.42(19) . . ?
C3 C4 S6 128.7(2) . . ?
C3 C4 S2 117.0(2) . . ?
S6 C4 S2 114.30(18) . . ?
C6 C5 S7 129.1(3) . . ?
C6 C5 S3 116.7(2) . . ?
S7 C5 S3 114.24(19) . . ?
C5 C6 S4 117.0(2) . . ?
C5 C6 S8 127.7(3) . . ?
S4 C6 S8 115.27(19) . . ?
C8 C7 S5 115.6(3) . . ?
C7 C8 S6 115.9(3) . . ?
C10 C9 S7 114.5(3) . . ?
C9 C10 S8 114.5(3) . . ?
C13 S11 C11 95.48(16) . . ?
C11 S12 C14 95.33(16) . . ?
C12 S13 C15 95.42(15) . . ?
C12 S14 C16 95.43(15) . . ?
C13 S15 C17 100.43(19) . . ?
C14 S16 C18 103.04(19) . . ?
C15 S17 C19 101.1(2) . . ?
C15 S17 C19 101.9(3) . . ?
C19 S17 C19 22.8(3) . . ?
C16 S18 C20 99.9(3) . . ?
C16 S18 C20 101.4(2) . . ?
C20 S18 C20 28.8(3) . . ?
C12 C11 S11 122.4(3) . . ?
C12 C11 S12 122.4(3) . . ?
S11 C11 S12 115.12(18) . . ?
C11 C12 S14 123.3(3) . . ?
C11 C12 S13 121.9(3) . . ?
S14 C12 S13 114.79(18) . . ?
C14 C13 S11 117.2(2) . . ?
C14 C13 S15 127.2(3) . . ?
S11 C13 S15 115.60(19) . . ?
C13 C14 S16 128.6(3) . . ?
C13 C14 S12 116.8(3) . . ?
S16 C14 S12 114.6(2) . . ?
C16 C15 S17 128.9(3) . . ?
C16 C15 S13 116.5(2) . . ?
S17 C15 S13 114.60(19) . . ?
C15 C16 S18 127.9(3) . . ?
C15 C16 S14 116.9(2) . . ?
S18 C16 S14 115.17(19) . . ?
C18 C17 S15 114.9(3) . . ?
C17 C18 S16 116.1(3) . . ?
C20 C19 S17 110.6(5) . . ?
C19 C20 S18 113.6(5) . . ?
C20 C19 S17 114.8(8) . . ?
C19 C20 S18 116.9(8) . . ?
F5 S21 F1 90.9(2) . . ?
F5 S21 F2 175.29(18) . . ?
F1 S21 F2 88.69(19) . . ?
F5 S21 F4 91.0(2) . . ?
F1 S21 F4 173.81(18) . . ?
F2 S21 F4 88.9(2) . . ?
F5 S21 F3 87.61(18) . . ?
F1 S21 F3 87.17(17) . . ?
F2 S21 F3 87.68(16) . . ?
F4 S21 F3 87.02(18) . . ?
F5 S21 C21 94.25(19) . . ?
F1 S21 C21 96.28(17) . . ?
F2 S21 C21 90.46(17) . . ?
F4 S21 C21 89.46(18) . . ?
F3 S21 C21 176.04(19) . . ?
F6 C21 S22 109.0(3) . . ?
F6 C21 S21 105.8(3) . . ?
S22 C21 S21 119.5(2) . . ?
O2 S22 O1 115.5(3) . . ?
O2 S22 O3 114.0(2) . . ?
O1 S22 O3 114.8(2) . . ?
O2 S22 C21 106.9(2) . . ?
O1 S22 C21 103.04(19) . . ?
O3 S22 C21 100.43(19) . . ?

loop_
_geom_bond_atom_site_label_1
_geom_bond_atom_site_label_2
_geom_bond_distance
_geom_bond_site_symmetry_2
_geom_bond_publ_flag
S1 C1 1.733(3) . ?
S1 C3 1.744(3) . ?
S2 C1 1.741(3) . ?
S2 C4 1.744(3) . ?
S3 C2 1.732(3) . ?
S3 C5 1.749(3) . ?
S4 C2 1.735(3) . ?
S4 C6 1.746(3) . ?
S5 C3 1.738(3) . ?
S5 C7 1.793(4) . ?
S6 C4 1.738(3) . ?
S6 C8 1.785(4) . ?
S7 C5 1.738(3) . ?
S7 C9 1.797(4) . ?
S8 C6 1.747(3) . ?
S8 C10 1.802(4) . ?
C1 C2 1.371(4) . ?
C3 C4 1.356(5) . ?
C5 C6 1.352(5) . ?
C7 C8 1.486(6) . ?
C9 C10 1.488(6) . ?
S11 C13 1.733(3) . ?
S11 C11 1.738(3) . ?
S12 C11 1.741(3) . ?
S12 C14 1.742(3) . ?
S13 C12 1.739(3) . ?
S13 C15 1.754(3) . ?
S14 C12 1.735(3) . ?
S14 C16 1.751(3) . ?
S15 C13 1.742(3) . ?
S15 C17 1.784(5) . ?
S16 C14 1.737(4) . ?
S16 C18 1.765(5) . ?
S17 C15 1.743(3) . ?
S17 C19 1.806(7) . ?
S17 C19 1.839(10) . ?
S18 C16 1.747(3) . ?
S18 C20 1.790(10) . ?
S18 C20 1.802(6) . ?
C11 C12 1.363(4) . ?
C13 C14 1.358(5) . ?
C15 C16 1.352(5) . ?
C17 C18 1.493(7) . ?
C19 C20 1.548(9) . ?
C19 C20 1.434(14) . ?
S21 F5 1.543(3) . ?
S21 F1 1.554(3) . ?
S21 F2 1.572(3) . ?
S21 F4 1.584(3) . ?
S21 F3 1.586(3) . ?
S21 C21 1.849(4) . ?
C21 F6 1.356(4) . ?
C21 S22 1.821(4) . ?
S22 O2 1.419(3) . ?
S22 O1 1.437(3) . ?
S22 O3 1.446(3) . ?
